data_4333481
loop_
_publ_author_name
'Stork, Jay R.'
'Thoi, Van S.'
'Cohen, Seth M.'

_publ_section_title
;
 Rare Examples of Transition-Metal&#x2212;Main-Group Metal Heterometallic
 Metal&#x2212;Organic Frameworks from Gallium and Indium Dipyrrinato
 Complexes and Silver Salts:&#x00A0; Synthesis and Framework Variability
;
_journal_issue 26
_journal_name_full 'Inorganic Chemistry'
_journal_page_first 11213
_journal_page_last 11223
_journal_paper_doi 10.1021/ic7016159
_journal_volume 46
_journal_year 2007
_chemical_formula_moiety 'C42 H30 Ag Ga N9, C F3 O3 S'
_chemical_formula_sum 'C43 H30 Ag F3 Ga N9 O3 S'
_chemical_formula_weight 987.41
_chemical_name_common MOF-Ga/AgOTf-1b
_chemical_name_systematic
; 
 ? 
;
_space_group_IT_number 15
_symmetry_cell_setting monoclinic
_symmetry_space_group_name_Hall '-C 2yc'
_symmetry_space_group_name_H-M 'C 1 2/c 1'
_atom_sites_solution_hydrogens geom
_atom_sites_solution_primary direct
_atom_sites_solution_secondary difmap
_audit_creation_method SHELXL-97
_cell_angle_alpha 90.00
_cell_angle_beta 114.739(8)
_cell_angle_gamma 90.00
_cell_formula_units_Z 8
_cell_length_a 30.55(2)
_cell_length_b 13.082(9)
_cell_length_c 33.62(2)
_cell_measurement_reflns_used 1008
_cell_measurement_temperature 100(2)
_cell_measurement_theta_max 26.7
_cell_measurement_theta_min 2.40
_cell_volume 12203(14)
_computing_cell_refinement SMART
_computing_data_collection 'SMART 5.054 (Bruker, 2003)'
_computing_data_reduction 'SAINT 6.45A (Bruker, 2003)'
_computing_molecular_graphics 'SHELXTL 5.1 (Sheldrick, 1994)'
_computing_publication_material SHELXL97
_computing_structure_refinement 'SHELXL97 (Sheldrick, 1997)'
_computing_structure_solution 'SHELXS97 (Sheldrick, 1990)'
_diffrn_ambient_temperature 100(2)
_diffrn_detector_area_resol_mean 8.3
_diffrn_measured_fraction_theta_full 0.993
_diffrn_measured_fraction_theta_max 0.993
_diffrn_measurement_device_type 'Bruker APEX'
_diffrn_measurement_method \w
_diffrn_radiation_monochromator graphite
_diffrn_radiation_source 'fine-focus sealed tube'
_diffrn_radiation_type MoK\a
_diffrn_radiation_wavelength 0.71073
_diffrn_reflns_av_R_equivalents 0.0811
_diffrn_reflns_av_sigmaI/netI 0.0723
_diffrn_reflns_limit_h_max 35
_diffrn_reflns_limit_h_min -38
_diffrn_reflns_limit_k_max 16
_diffrn_reflns_limit_k_min -16
_diffrn_reflns_limit_l_max 43
_diffrn_reflns_limit_l_min -43
_diffrn_reflns_number 71286
_diffrn_reflns_theta_full 27.10
_diffrn_reflns_theta_max 27.10
_diffrn_reflns_theta_min 1.33
_diffrn_standards_number 0
_exptl_absorpt_coefficient_mu 0.841
_exptl_absorpt_correction_T_max 0.92388
_exptl_absorpt_correction_T_min 0.72103
_exptl_absorpt_correction_type multi-scan
_exptl_absorpt_process_details 'SADABS 2.10 (Sheldrick, 2004)'
_exptl_crystal_colour red
_exptl_crystal_density_diffrn 1.075
_exptl_crystal_density_method 'not measured'
_exptl_crystal_description plate
_exptl_crystal_F_000 3968
_exptl_crystal_size_max 0.45
_exptl_crystal_size_mid 0.45
_exptl_crystal_size_min 0.12
_platon_squeeze_details
;
;
_refine_diff_density_max 2.483
_refine_diff_density_min -1.021
_refine_diff_density_rms 0.106
_refine_ls_extinction_method none
_refine_ls_goodness_of_fit_ref 1.063
_refine_ls_hydrogen_treatment constr
_refine_ls_matrix_type full
_refine_ls_number_parameters 605
_refine_ls_number_reflns 13380
_refine_ls_number_restraints 12
_refine_ls_restrained_S_all 1.063
_refine_ls_R_factor_all 0.1111
_refine_ls_R_factor_gt 0.0787
_refine_ls_shift/su_max 0.001
_refine_ls_shift/su_mean 0.000
_refine_ls_structure_factor_coef Fsqd
_refine_ls_weighting_details 'calc w=1/[\s^2^(Fo^2^)+(0.1470P)^2^] where P=(Fo^2^+2Fc^2^)/3'
_refine_ls_weighting_scheme calc
_refine_ls_wR_factor_gt 0.2338
_refine_ls_wR_factor_ref 0.2489
_reflns_number_gt 7808
_reflns_number_total 13380
_reflns_threshold_expression I>2\s(I)
_cod_data_source_file ic7016159sup1.cif
_cod_data_source_block jrs133-sqz
_cod_original_sg_symbol_H-M 'C 2/c'
_cod_database_code 4333481

loop_
_symmetry_equiv_pos_as_xyz
'x, y, z'
'-x, y, -z+1/2'
'x+1/2, y+1/2, z'
'-x+1/2, y+1/2, -z+1/2'
'-x, -y, -z'
'x, -y, z-1/2'
'-x+1/2, -y+1/2, -z'
'x+1/2, -y+1/2, z-1/2'

loop_
_atom_site_label
_atom_site_type_symbol
_atom_site_fract_x
_atom_site_fract_y
_atom_site_fract_z
_atom_site_U_iso_or_equiv
_atom_site_adp_type
_atom_site_occupancy
_atom_site_symmetry_multiplicity
_atom_site_calc_flag
_atom_site_refinement_flags
_atom_site_disorder_assembly
_atom_site_disorder_group
Ag1 Ag 0.768600(18) 0.21744(5) 0.768180(14) 0.0679(2) Uani 1 1 d . . .
Ga1 Ga 0.43728(2) 0.45826(5) 0.586584(17) 0.04467(19) Uani 1 1 d . . .
C1 C 0.4980(3) 0.6358(5) 0.63983(18) 0.0651(18) Uani 1 1 d . . .
H1 H 0.4717 0.6815 0.6267 0.078 Uiso 1 1 calc R . .
C2 C 0.5419(3) 0.6634(5) 0.6728(2) 0.072(2) Uani 1 1 d . . .
H2 H 0.5499 0.7273 0.6876 0.086 Uiso 1 1 calc R . .
C3 C 0.5711(3) 0.5820(6) 0.6799(2) 0.0719(19) Uani 1 1 d . . .
H3 H 0.6042 0.5784 0.6995 0.086 Uiso 1 1 calc R . .
C4 C 0.5423(2) 0.5003(5) 0.65166(16) 0.0507(13) Uani 1 1 d . . .
C5 C 0.55694(18) 0.4034(4) 0.64858(16) 0.0424(12) Uani 1 1 d . . .
C6 C 0.52936(19) 0.3246(5) 0.62015(16) 0.0474(13) Uani 1 1 d . . .
C7 C 0.5459(2) 0.2249(4) 0.6149(2) 0.0580(15) Uani 1 1 d . . .
H7 H 0.5773 0.1976 0.6310 0.070 Uiso 1 1 calc R . .
C8 C 0.5083(3) 0.1774(5) 0.5828(2) 0.073(2) Uani 1 1 d . . .
H8 H 0.5080 0.1108 0.5714 0.088 Uiso 1 1 calc R . .
C9 C 0.4690(3) 0.2483(5) 0.56959(18) 0.0596(16) Uani 1 1 d . . .
H9 H 0.4374 0.2333 0.5483 0.071 Uiso 1 1 calc R . .
C10 C 0.60748(19) 0.3713(5) 0.67907(17) 0.0510(13) Uani 1 1 d . . .
C11 C 0.6481(2) 0.4132(6) 0.6773(2) 0.0662(18) Uani 1 1 d . . .
H11 H 0.6449 0.4632 0.6557 0.079 Uiso 1 1 calc R . .
C12 C 0.6927(2) 0.3833(6) 0.7062(2) 0.0693(18) Uani 1 1 d . . .
H12 H 0.7199 0.4169 0.7054 0.083 Uiso 1 1 calc R . .
C13 C 0.6607(2) 0.2743(5) 0.74024(18) 0.0576(15) Uani 1 1 d . . .
H13 H 0.6647 0.2292 0.7636 0.069 Uiso 1 1 calc R . .
C14 C 0.6149(2) 0.3024(5) 0.71209(18) 0.0563(15) Uani 1 1 d . . .
H14 H 0.5880 0.2739 0.7155 0.068 Uiso 1 1 calc R . .
C15 C 0.3771(3) 0.6489(7) 0.5541(2) 0.089(3) Uani 1 1 d . . .
H15 H 0.3848 0.6512 0.5295 0.106 Uiso 1 1 calc R . .
C16 C 0.3484(5) 0.7215(9) 0.5618(3) 0.133(5) Uani 1 1 d . . .
H16 H 0.3358 0.7822 0.5455 0.160 Uiso 1 1 calc R . .
C17 C 0.3419(3) 0.6887(7) 0.5972(2) 0.094(3) Uani 1 1 d . . .
H17 H 0.3216 0.7189 0.6090 0.113 Uiso 1 1 calc R . .
C18 C 0.3718(2) 0.5989(5) 0.61362(19) 0.0640(17) Uani 1 1 d . . .
C19 C 0.3781(2) 0.5389(5) 0.64908(18) 0.0566(15) Uani 1 1 d . . .
C20 C 0.40387(19) 0.4474(5) 0.66260(16) 0.0495(13) Uani 1 1 d . . .
C21 C 0.4098(2) 0.3849(5) 0.69940(17) 0.0616(16) Uani 1 1 d . . .
H21 H 0.3960 0.3970 0.7195 0.074 Uiso 1 1 calc R . .
C22 C 0.4387(2) 0.3055(6) 0.70049(19) 0.0628(17) Uani 1 1 d . . .
H22 H 0.4491 0.2514 0.7212 0.075 Uiso 1 1 calc R . .
C23 C 0.4501(2) 0.3203(5) 0.66397(18) 0.0585(15) Uani 1 1 d . . .
H23 H 0.4701 0.2756 0.6567 0.070 Uiso 1 1 calc R . .
C24 C 0.3526(2) 0.5750(5) 0.67696(17) 0.0563(15) Uani 1 1 d . . .
C25 C 0.3150(3) 0.5207(6) 0.6793(2) 0.0693(18) Uani 1 1 d . . .
H25 H 0.3041 0.4580 0.6641 0.083 Uiso 1 1 calc R . .
C26 C 0.2931(3) 0.5640(6) 0.7062(3) 0.077(2) Uani 1 1 d . . .
H26 H 0.2669 0.5276 0.7077 0.093 Uiso 1 1 calc R . .
C27 C 0.3440(3) 0.6989(5) 0.7243(2) 0.0646(17) Uani 1 1 d . . .
H27 H 0.3540 0.7618 0.7396 0.078 Uiso 1 1 calc R . .
C28 C 0.3674(2) 0.6667(5) 0.70073(19) 0.0593(15) Uani 1 1 d . . .
H28 H 0.3935 0.7050 0.7001 0.071 Uiso 1 1 calc R . .
C29 C 0.4734(2) 0.5901(4) 0.53096(17) 0.0466(12) Uani 1 1 d . . .
H29 H 0.4961 0.6242 0.5561 0.056 Uiso 1 1 calc R . .
C30 C 0.4658(2) 0.6104(5) 0.48779(17) 0.0526(14) Uani 1 1 d . . .
H30 H 0.4825 0.6601 0.4788 0.063 Uiso 1 1 calc R . .
C31 C 0.4310(2) 0.5481(5) 0.46093(18) 0.0555(15) Uani 1 1 d . . .
H31 H 0.4186 0.5460 0.4299 0.067 Uiso 1 1 calc R . .
C32 C 0.41619(18) 0.4858(4) 0.48804(15) 0.0433(12) Uani 1 1 d . . .
C33 C 0.3786(2) 0.4157(5) 0.47505(16) 0.0513(13) Uani 1 1 d . . .
C34 C 0.3608(2) 0.3634(5) 0.50082(17) 0.0597(16) Uani 1 1 d . . .
C35 C 0.3232(3) 0.2875(6) 0.4873(2) 0.078(2) Uani 1 1 d . . .
H35 H 0.3055 0.2635 0.4583 0.093 Uiso 1 1 calc R . .
C36 C 0.3174(3) 0.2549(8) 0.5250(2) 0.096(3) Uani 1 1 d . . .
H36 H 0.2953 0.2062 0.5269 0.115 Uiso 1 1 calc R . .
C37 C 0.3531(3) 0.3136(6) 0.5598(2) 0.078(2) Uani 1 1 d . . .
H37 H 0.3575 0.3100 0.5895 0.093 Uiso 1 1 calc R . .
C38 C 0.3551(2) 0.3904(4) 0.42673(16) 0.0517(14) Uani 1 1 d . . .
C39 C 0.3107(2) 0.4324(5) 0.40029(17) 0.0603(16) Uani 1 1 d . . .
H39 H 0.2955 0.4801 0.4118 0.072 Uiso 1 1 calc R . .
C40 C 0.2889(2) 0.4031(5) 0.35657(17) 0.0588(15) Uani 1 1 d . . .
H40 H 0.2586 0.4324 0.3384 0.071 Uiso 1 1 calc R . .
C41 C 0.3512(2) 0.3007(5) 0.3635(2) 0.0661(18) Uani 1 1 d . . .
H41 H 0.3662 0.2563 0.3506 0.079 Uiso 1 1 calc R . .
C42 C 0.3763(2) 0.3247(5) 0.40802(19) 0.0646(17) Uani 1 1 d . . .
H42 H 0.4072 0.2963 0.4249 0.077 Uiso 1 1 calc R . .
N1 N 0.49693(17) 0.5375(3) 0.62844(13) 0.0480(11) Uani 1 1 d . . .
N2 N 0.48161(16) 0.3379(4) 0.59044(13) 0.0466(10) Uani 1 1 d . . .
N3 N 0.70042(18) 0.3081(4) 0.73613(16) 0.0589(13) Uani 1 1 d . . .
N4 N 0.39255(18) 0.5773(4) 0.58372(15) 0.0564(13) Uani 1 1 d . . .
N5 N 0.42967(15) 0.4029(4) 0.64140(14) 0.0499(11) Uani 1 1 d . . .
N6 N 0.30598(19) 0.6471(4) 0.72816(18) 0.0591(12) Uani 1 1 d . . .
N7 N 0.44349(15) 0.5145(4) 0.53162(13) 0.0472(11) Uani 1 1 d . . .
N8 N 0.37945(17) 0.3734(4) 0.54604(14) 0.0597(13) Uani 1 1 d . . .
N9 N 0.30823(18) 0.3360(5) 0.33874(16) 0.0652(14) Uani 1 1 d . . .
S1 S 0.82837(7) 0.48018(18) 0.76504(8) 0.0879(7) Uani 1 1 d . . .
O1 O 0.8280(2) 0.3870(4) 0.78371(19) 0.0861(16) Uani 1 1 d . A .
O2 O 0.7946(4) 0.5316(11) 0.7328(5) 0.096(4) Uani 0.50 1 d P A 1
O3 O 0.8444(5) 0.5615(9) 0.8070(4) 0.095(3) Uani 0.50 1 d P A 1
O4 O 0.8071(4) 0.4441(8) 0.7133(3) 0.083(3) Uani 0.50 1 d P A 2
O5 O 0.8041(5) 0.5598(7) 0.7671(5) 0.085(4) Uani 0.50 1 d P A 2
C43 C 0.8885(6) 0.5042(10) 0.7718(5) 0.072(4) Uani 0.572(13) 1 d PD A 3
F1 F 0.8930(7) 0.5732(13) 0.7435(6) 0.132(9) Uani 0.572(13) 1 d PD A 3
F2 F 0.9135(3) 0.4232(7) 0.7707(5) 0.079(4) Uani 0.572(13) 1 d PD A 3
F3 F 0.9105(4) 0.5472(9) 0.8118(3) 0.129(5) Uani 0.572(13) 1 d PD A 3
C44 C 0.8816(11) 0.4808(18) 0.7570(9) 0.30(5) Uani 0.428(13) 1 d PD A 4
F4 F 0.8699(11) 0.4304(11) 0.7190(8) 0.236(19) Uani 0.428(13) 1 d PD A 4
F5 F 0.8956(5) 0.5765(12) 0.7532(8) 0.090(8) Uani 0.428(13) 1 d PD A 4
F6 F 0.9179(11) 0.430(3) 0.7884(9) 0.25(2) Uani 0.428(13) 1 d PD A 4

loop_
_atom_site_aniso_label
_atom_site_aniso_U_11
_atom_site_aniso_U_22
_atom_site_aniso_U_33
_atom_site_aniso_U_23
_atom_site_aniso_U_13
_atom_site_aniso_U_12
Ag1 0.0568(3) 0.1112(5) 0.0366(3) 0.0159(2) 0.0205(2) 0.0311(3)
Ga1 0.0376(3) 0.0685(4) 0.0256(3) 0.0040(2) 0.0109(2) 0.0061(3)
C1 0.095(5) 0.051(4) 0.034(3) -0.003(2) 0.011(3) 0.004(3)
C2 0.100(5) 0.052(4) 0.039(3) 0.001(3) 0.006(3) 0.002(4)
C3 0.079(5) 0.080(5) 0.036(3) 0.012(3) 0.004(3) -0.007(4)
C4 0.048(3) 0.067(4) 0.027(2) 0.004(2) 0.006(2) -0.004(3)
C5 0.040(3) 0.053(3) 0.033(2) 0.007(2) 0.013(2) 0.002(2)
C6 0.038(3) 0.071(4) 0.031(3) 0.007(2) 0.012(2) 0.010(2)
C7 0.069(4) 0.057(4) 0.051(3) 0.009(3) 0.028(3) 0.015(3)
C8 0.103(6) 0.050(4) 0.050(4) -0.006(3) 0.015(4) 0.011(4)
C9 0.075(4) 0.059(4) 0.033(3) -0.001(2) 0.011(3) -0.007(3)
C10 0.034(3) 0.076(4) 0.034(3) 0.009(3) 0.005(2) 0.008(3)
C11 0.040(3) 0.101(5) 0.051(3) 0.029(3) 0.012(3) 0.006(3)
C12 0.045(3) 0.103(5) 0.065(4) 0.020(4) 0.028(3) 0.011(3)
C13 0.070(4) 0.065(4) 0.037(3) 0.013(3) 0.022(3) 0.020(3)
C14 0.052(3) 0.081(4) 0.041(3) 0.014(3) 0.024(3) 0.006(3)
C15 0.104(6) 0.126(6) 0.050(4) 0.031(4) 0.046(4) 0.064(5)
C16 0.183(11) 0.152(9) 0.069(5) 0.043(6) 0.058(6) 0.124(9)
C17 0.108(6) 0.126(7) 0.057(4) 0.035(4) 0.042(4) 0.067(5)
C18 0.069(4) 0.087(5) 0.041(3) 0.010(3) 0.028(3) 0.033(3)
C19 0.042(3) 0.090(4) 0.037(3) -0.007(3) 0.015(2) 0.008(3)
C20 0.042(3) 0.074(4) 0.028(2) 0.007(2) 0.010(2) 0.002(3)
C21 0.061(4) 0.093(5) 0.027(3) 0.005(3) 0.014(3) -0.007(3)
C22 0.053(4) 0.094(5) 0.038(3) 0.012(3) 0.016(3) -0.001(3)
C23 0.058(4) 0.070(4) 0.038(3) 0.013(3) 0.010(3) 0.009(3)
C24 0.049(3) 0.084(4) 0.034(3) 0.002(3) 0.016(2) 0.007(3)
C25 0.072(4) 0.082(5) 0.074(4) -0.016(4) 0.049(4) -0.003(3)
C26 0.074(5) 0.095(6) 0.088(5) 0.014(4) 0.059(4) 0.008(4)
C27 0.066(4) 0.078(4) 0.043(3) 0.000(3) 0.017(3) 0.014(3)
C28 0.051(3) 0.083(4) 0.043(3) 0.004(3) 0.018(3) 0.007(3)
C29 0.048(3) 0.052(3) 0.041(3) 0.000(2) 0.019(2) -0.001(2)
C30 0.055(3) 0.066(4) 0.036(3) 0.007(3) 0.018(3) 0.006(3)
C31 0.063(4) 0.074(4) 0.034(3) 0.010(3) 0.026(3) 0.021(3)
C32 0.036(3) 0.063(3) 0.029(2) 0.004(2) 0.012(2) 0.006(2)
C33 0.047(3) 0.068(4) 0.025(2) -0.002(2) 0.001(2) 0.001(3)
C34 0.045(3) 0.093(5) 0.027(3) 0.009(3) 0.001(2) -0.009(3)
C35 0.066(4) 0.099(5) 0.040(3) 0.000(3) -0.005(3) -0.012(4)
C36 0.062(5) 0.145(7) 0.060(4) 0.029(5) 0.005(4) -0.038(5)
C37 0.061(4) 0.117(6) 0.050(4) 0.017(4) 0.018(3) -0.019(4)
C38 0.054(3) 0.064(4) 0.027(2) -0.004(2) 0.006(2) 0.005(3)
C39 0.062(4) 0.079(4) 0.030(3) -0.003(3) 0.009(3) 0.012(3)
C40 0.056(4) 0.085(4) 0.030(3) 0.005(3) 0.013(3) 0.004(3)
C41 0.062(4) 0.091(5) 0.039(3) -0.012(3) 0.015(3) 0.015(3)
C42 0.053(4) 0.085(4) 0.039(3) 0.000(3) 0.003(3) 0.011(3)
N1 0.060(3) 0.048(3) 0.031(2) 0.0023(18) 0.014(2) 0.016(2)
N2 0.052(3) 0.058(3) 0.029(2) 0.0004(19) 0.0166(19) -0.006(2)
N3 0.048(3) 0.077(3) 0.044(3) 0.014(2) 0.012(2) 0.007(2)
N4 0.056(3) 0.076(3) 0.041(2) 0.015(2) 0.024(2) 0.035(2)
N5 0.037(2) 0.077(3) 0.031(2) 0.009(2) 0.0096(18) 0.010(2)
N6 0.061(3) 0.062(3) 0.063(3) 0.002(3) 0.035(3) 0.006(2)
N7 0.038(2) 0.077(3) 0.028(2) 0.004(2) 0.0155(18) 0.004(2)
N8 0.044(3) 0.096(4) 0.031(2) 0.012(2) 0.0072(19) -0.018(2)
N9 0.047(3) 0.105(4) 0.036(2) -0.007(3) 0.010(2) -0.001(3)
S1 0.0638(11) 0.1008(16) 0.1123(17) 0.0406(13) 0.0499(12) 0.0222(10)
O1 0.116(4) 0.074(3) 0.097(4) 0.012(3) 0.073(4) -0.001(3)
O2 0.072(7) 0.107(10) 0.084(8) 0.019(7) 0.006(6) 0.008(6)
O3 0.114(9) 0.089(8) 0.086(8) -0.011(6) 0.047(8) -0.023(7)
O4 0.076(6) 0.076(7) 0.064(6) 0.029(5) -0.004(5) 0.000(5)
O5 0.103(9) 0.057(6) 0.130(11) 0.001(6) 0.084(9) 0.030(6)
C43 0.061(9) 0.050(8) 0.086(10) 0.016(8) 0.012(7) 0.007(6)
F1 0.174(16) 0.133(16) 0.156(13) 0.027(10) 0.136(13) -0.017(10)
F2 0.040(4) 0.077(6) 0.124(10) 0.008(5) 0.038(5) 0.022(4)
F3 0.124(9) 0.140(9) 0.103(8) -0.050(6) 0.028(6) -0.052(7)
C44 0.09(3) 0.46(10) 0.31(7) 0.28(7) 0.04(3) -0.07(4)
F4 0.50(5) 0.100(11) 0.30(3) 0.078(14) 0.36(4) 0.114(18)
F5 0.048(7) 0.073(13) 0.160(16) -0.040(11) 0.053(8) 0.002(6)
F6 0.24(3) 0.36(4) 0.20(3) 0.19(3) 0.16(2) 0.17(3)

loop_
_atom_type_symbol
_atom_type_description
_atom_type_scat_dispersion_real
_atom_type_scat_dispersion_imag
_atom_type_scat_source
C C 0.0033 0.0016 'International Tables Vol C Tables 4.2.6.8 and 6.1.1.4'
H H 0.0000 0.0000 'International Tables Vol C Tables 4.2.6.8 and 6.1.1.4'
N N 0.0061 0.0033 'International Tables Vol C Tables 4.2.6.8 and 6.1.1.4'
O O 0.0106 0.0060 'International Tables Vol C Tables 4.2.6.8 and 6.1.1.4'
F F 0.0171 0.0103 'International Tables Vol C Tables 4.2.6.8 and 6.1.1.4'
S S 0.1246 0.1234 'International Tables Vol C Tables 4.2.6.8 and 6.1.1.4'
Ag Ag -0.8971 1.1015 'International Tables Vol C Tables 4.2.6.8 and 6.1.1.4'
Ga Ga 0.2307 1.6083 'International Tables Vol C Tables 4.2.6.8 and 6.1.1.4'

loop_
_geom_angle_atom_site_label_1
_geom_angle_atom_site_label_2
_geom_angle_atom_site_label_3
_geom_angle
_geom_angle_site_symmetry_1
_geom_angle_site_symmetry_3
N3 Ag1 N9 130.21(19) . 8_556
N3 Ag1 N6 121.42(19) . 3_545
N9 Ag1 N6 108.1(2) 8_556 3_545
N2 Ga1 N4 178.77(18) . .
N2 Ga1 N8 89.4(2) . .
N4 Ga1 N8 90.4(2) . .
N2 Ga1 N1 88.36(18) . .
N4 Ga1 N1 91.8(2) . .
N8 Ga1 N1 177.5(2) . .
N2 Ga1 N7 91.42(17) . .
N4 Ga1 N7 89.79(18) . .
N8 Ga1 N7 88.53(18) . .
N1 Ga1 N7 92.61(18) . .
N2 Ga1 N5 89.57(17) . .
N4 Ga1 N5 89.22(18) . .
N8 Ga1 N5 90.91(19) . .
N1 Ga1 N5 87.99(18) . .
N7 Ga1 N5 178.86(17) . .
N1 C1 C2 112.3(6) . .
N1 C1 H1 123.8 . .
C2 C1 H1 123.8 . .
C3 C2 C1 106.4(6) . .
C3 C2 H2 126.8 . .
C1 C2 H2 126.8 . .
C2 C3 C4 106.9(6) . .
C2 C3 H3 126.5 . .
C4 C3 H3 126.5 . .
C5 C4 N1 125.2(5) . .
C5 C4 C3 127.1(5) . .
N1 C4 C3 107.7(5) . .
C4 C5 C6 127.3(5) . .
C4 C5 C10 118.8(5) . .
C6 C5 C10 113.9(5) . .
N2 C6 C5 122.8(5) . .
N2 C6 C7 110.0(5) . .
C5 C6 C7 127.0(5) . .
C8 C7 C6 106.8(6) . .
C8 C7 H7 126.6 . .
C6 C7 H7 126.6 . .
C7 C8 C9 105.7(6) . .
C7 C8 H8 127.1 . .
C9 C8 H8 127.1 . .
N2 C9 C8 112.7(6) . .
N2 C9 H9 123.7 . .
C8 C9 H9 123.7 . .
C14 C10 C11 116.6(5) . .
C14 C10 C5 120.4(5) . .
C11 C10 C5 122.8(5) . .
C12 C11 C10 120.4(6) . .
C12 C11 H11 119.8 . .
C10 C11 H11 119.8 . .
N3 C12 C11 123.4(6) . .
N3 C12 H12 118.3 . .
C11 C12 H12 118.3 . .
N3 C13 C14 122.9(5) . .
N3 C13 H13 118.6 . .
C14 C13 H13 118.6 . .
C13 C14 C10 120.6(6) . .
C13 C14 H14 119.7 . .
C10 C14 H14 119.7 . .
N4 C15 C16 113.8(6) . .
N4 C15 H15 123.1 . .
C16 C15 H15 123.1 . .
C17 C16 C15 106.5(7) . .
C17 C16 H16 126.8 . .
C15 C16 H16 126.8 . .
C16 C17 C18 106.9(6) . .
C16 C17 H17 126.6 . .
C18 C17 H17 126.6 . .
C19 C18 N4 123.9(5) . .
C19 C18 C17 129.2(6) . .
N4 C18 C17 106.8(5) . .
C18 C19 C20 128.9(5) . .
C18 C19 C24 115.8(5) . .
C20 C19 C24 115.3(5) . .
N5 C20 C19 123.5(5) . .
N5 C20 C21 108.0(5) . .
C19 C20 C21 128.4(6) . .
C22 C21 C20 108.0(6) . .
C22 C21 H21 126.0 . .
C20 C21 H21 126.0 . .
C21 C22 C23 105.3(6) . .
C21 C22 H22 127.3 . .
C23 C22 H22 127.3 . .
N5 C23 C22 112.3(6) . .
N5 C23 H23 123.8 . .
C22 C23 H23 123.8 . .
C25 C24 C28 118.9(6) . .
C25 C24 C19 121.9(6) . .
C28 C24 C19 119.2(6) . .
C24 C25 C26 116.6(7) . .
C24 C25 H25 121.7 . .
C26 C25 H25 121.7 . .
N6 C26 C25 125.5(7) . .
N6 C26 H26 117.2 . .
C25 C26 H26 117.2 . .
C28 C27 N6 124.9(7) . .
C28 C27 H27 117.5 . .
N6 C27 H27 117.5 . .
C27 C28 C24 118.7(6) . .
C27 C28 H28 120.6 . .
C24 C28 H28 120.6 . .
N7 C29 C30 109.6(5) . .
N7 C29 H29 125.2 . .
C30 C29 H29 125.2 . .
C31 C30 C29 108.9(5) . .
C31 C30 H30 125.5 . .
C29 C30 H30 125.5 . .
C30 C31 C32 106.8(5) . .
C30 C31 H31 126.6 . .
C32 C31 H31 126.6 . .
C33 C32 N7 123.9(5) . .
C33 C32 C31 128.0(5) . .
N7 C32 C31 107.8(5) . .
C34 C33 C32 128.4(5) . .
C34 C33 C38 115.5(5) . .
C32 C33 C38 116.1(5) . .
C33 C34 N8 123.3(5) . .
C33 C34 C35 128.0(5) . .
N8 C34 C35 108.6(5) . .
C36 C35 C34 107.9(6) . .
C36 C35 H35 126.1 . .
C34 C35 H35 126.1 . .
C35 C36 C37 103.3(6) . .
C35 C36 H36 128.4 . .
C37 C36 H36 128.4 . .
N8 C37 C36 113.1(6) . .
N8 C37 H37 123.4 . .
C36 C37 H37 123.4 . .
C42 C38 C39 118.4(5) . .
C42 C38 C33 121.6(5) . .
C39 C38 C33 120.0(5) . .
C38 C39 C40 118.4(6) . .
C38 C39 H39 120.8 . .
C40 C39 H39 120.8 . .
N9 C40 C39 123.5(6) . .
N9 C40 H40 118.3 . .
C39 C40 H40 118.3 . .
N9 C41 C42 123.7(6) . .
N9 C41 H41 118.2 . .
C42 C41 H41 118.2 . .
C38 C42 C41 118.4(6) . .
C38 C42 H42 120.8 . .
C41 C42 H42 120.8 . .
C1 N1 C4 106.3(5) . .
C1 N1 Ga1 126.1(4) . .
C4 N1 Ga1 127.5(4) . .
C9 N2 C6 104.7(5) . .
C9 N2 Ga1 127.1(4) . .
C6 N2 Ga1 127.5(4) . .
C13 N3 C12 115.4(5) . .
C13 N3 Ag1 118.1(4) . .
C12 N3 Ag1 125.4(4) . .
C15 N4 C18 105.7(5) . .
C15 N4 Ga1 127.1(4) . .
C18 N4 Ga1 127.1(4) . .
C23 N5 C20 106.3(5) . .
C23 N5 Ga1 126.4(4) . .
C20 N5 Ga1 127.2(4) . .
C26 N6 C27 115.3(5) . .
C26 N6 Ag1 124.8(4) . 3_455
C27 N6 Ag1 119.8(4) . 3_455
C29 N7 C32 106.8(4) . .
C29 N7 Ga1 126.1(3) . .
C32 N7 Ga1 127.0(4) . .
C37 N8 C34 107.0(5) . .
C37 N8 Ga1 124.3(4) . .
C34 N8 Ga1 128.7(4) . .
C41 N9 C40 117.5(5) . .
C41 N9 Ag1 120.6(4) . 8_455
C40 N9 Ag1 121.9(4) . 8_455
O5 S1 O2 50.8(8) . .
O5 S1 O1 125.1(6) . .
O2 S1 O1 132.1(6) . .
O5 S1 O4 107.6(8) . .
O2 S1 O4 57.0(8) . .
O1 S1 O4 98.8(4) . .
O5 S1 O3 54.2(8) . .
O2 S1 O3 102.7(9) . .
O1 S1 O3 103.6(5) . .
O4 S1 O3 156.9(6) . .
O5 S1 C44 126.2(9) . .
O2 S1 C44 109.0(11) . .
O1 S1 C44 105.1(8) . .
O4 S1 C44 79.7(10) . .
O3 S1 C44 99.5(10) . .
O5 S1 C43 115.7(7) . .
O2 S1 C43 115.1(7) . .
O1 S1 C43 107.7(5) . .
O4 S1 C43 96.6(6) . .
O3 S1 C43 81.8(7) . .
C44 S1 C43 17.7(10) . .
F2 C43 F3 108.1(12) . .
F2 C43 F1 106.6(15) . .
F3 C43 F1 105.5(15) . .
F2 C43 S1 115.7(11) . .
F3 C43 S1 104.9(11) . .
F1 C43 S1 115.3(12) . .
F6 C44 F4 108(2) . .
F6 C44 F5 110(2) . .
F4 C44 F5 110(2) . .
F6 C44 S1 113(2) . .
F4 C44 S1 104.4(17) . .
F5 C44 S1 111.8(19) . .

loop_
_geom_bond_atom_site_label_1
_geom_bond_atom_site_label_2
_geom_bond_distance
_geom_bond_site_symmetry_2
Ag1 N3 2.242(5) .
Ag1 N9 2.276(5) 8_556
Ag1 N6 2.291(5) 3_545
Ga1 N2 2.046(5) .
Ga1 N4 2.047(4) .
Ga1 N8 2.048(5) .
Ga1 N1 2.057(5) .
Ga1 N7 2.070(4) .
Ga1 N5 2.081(5) .
C1 N1 1.338(7) .
C1 C2 1.384(10) .
C1 H1 0.9500 .
C2 C3 1.345(10) .
C2 H2 0.9500 .
C3 C4 1.454(9) .
C3 H3 0.9500 .
C4 C5 1.363(8) .
C4 N1 1.364(7) .
C5 C6 1.418(8) .
C5 C10 1.512(7) .
C6 N2 1.392(7) .
C6 C7 1.436(8) .
C7 C8 1.356(10) .
C7 H7 0.9500 .
C8 C9 1.433(10) .
C8 H8 0.9500 .
C9 N2 1.336(7) .
C9 H9 0.9500 .
C10 C14 1.373(8) .
C10 C11 1.382(8) .
C11 C12 1.357(9) .
C11 H11 0.9500 .
C12 N3 1.356(8) .
C12 H12 0.9500 .
C13 N3 1.352(8) .
C13 C14 1.372(9) .
C13 H13 0.9500 .
C14 H14 0.9500 .
C15 N4 1.303(8) .
C15 C16 1.389(10) .
C15 H15 0.9500 .
C16 C17 1.356(12) .
C16 H16 0.9500 .
C17 C18 1.448(9) .
C17 H17 0.9500 .
C18 C19 1.371(8) .
C18 N4 1.424(7) .
C19 C20 1.400(8) .
C19 C24 1.524(8) .
C20 N5 1.392(7) .
C20 C21 1.429(8) .
C21 C22 1.353(9) .
C21 H21 0.9500 .
C22 C23 1.423(8) .
C22 H22 0.9500 .
C23 N5 1.318(7) .
C23 H23 0.9500 .
C24 C25 1.381(9) .
C24 C28 1.406(9) .
C25 C26 1.447(9) .
C25 H25 0.9500 .
C26 N6 1.281(9) .
C26 H26 0.9500 .
C27 C28 1.339(9) .
C27 N6 1.395(9) .
C27 H27 0.9500 .
C28 H28 0.9500 .
C29 N7 1.353(7) .
C29 C30 1.396(7) .
C29 H29 0.9500 .
C30 C31 1.344(9) .
C30 H30 0.9500 .
C31 C32 1.430(8) .
C31 H31 0.9500 .
C32 C33 1.390(8) .
C32 N7 1.400(6) .
C33 C34 1.382(8) .
C33 C38 1.513(7) .
C34 N8 1.389(7) .
C34 C35 1.439(9) .
C35 C36 1.417(11) .
C35 H35 0.9500 .
C36 C37 1.442(11) .
C36 H36 0.9500 .
C37 N8 1.336(8) .
C37 H37 0.9500 .
C38 C42 1.377(8) .
C38 C39 1.387(8) .
C39 C40 1.390(8) .
C39 H39 0.9500 .
C40 N9 1.332(8) .
C40 H40 0.9500 .
C41 N9 1.310(8) .
C41 C42 1.402(8) .
C41 H41 0.9500 .
C42 H42 0.9500 .
N6 Ag1 2.291(5) 3_455
N9 Ag1 2.276(5) 8_455
S1 O5 1.297(9) .
S1 O2 1.325(11) .
S1 O1 1.374(5) .
S1 O4 1.652(11) .
S1 O3 1.668(12) .
S1 C44 1.76(3) .
S1 C43 1.782(18) .
C43 F2 1.316(14) .
C43 F3 1.349(15) .
C43 F1 1.358(15) .
C44 F6 1.345(19) .
C44 F4 1.346(19) .
C44 F5 1.346(17) .

loop_
_geom_torsion_atom_site_label_1
_geom_torsion_atom_site_label_2
_geom_torsion_atom_site_label_3
_geom_torsion_atom_site_label_4
_geom_torsion
_geom_torsion_site_symmetry_1
_geom_torsion_site_symmetry_4
N1 C1 C2 C3 5.6(9) . .
C1 C2 C3 C4 -3.7(8) . .
C2 C3 C4 C5 -178.8(6) . .
C2 C3 C4 N1 0.8(7) . .
N1 C4 C5 C6 2.6(9) . .
C3 C4 C5 C6 -177.8(6) . .
N1 C4 C5 C10 -175.4(5) . .
C3 C4 C5 C10 4.1(8) . .
C4 C5 C6 N2 0.1(9) . .
C10 C5 C6 N2 178.2(5) . .
C4 C5 C6 C7 175.4(5) . .
C10 C5 C6 C7 -6.5(8) . .
N2 C6 C7 C8 -0.9(7) . .
C5 C6 C7 C8 -176.7(6) . .
C6 C7 C8 C9 -1.3(7) . .
C7 C8 C9 N2 3.2(8) . .
C4 C5 C10 C14 109.6(7) . .
C6 C5 C10 C14 -68.7(7) . .
C4 C5 C10 C11 -66.2(8) . .
C6 C5 C10 C11 115.5(7) . .
C14 C10 C11 C12 2.4(11) . .
C5 C10 C11 C12 178.3(6) . .
C10 C11 C12 N3 4.3(12) . .
N3 C13 C14 C10 -3.1(10) . .
C11 C10 C14 C13 -2.9(9) . .
C5 C10 C14 C13 -179.0(6) . .
N4 C15 C16 C17 -5.3(15) . .
C15 C16 C17 C18 5.8(13) . .
C16 C17 C18 C19 179.2(10) . .
C16 C17 C18 N4 -4.7(11) . .
N4 C18 C19 C20 -1.5(11) . .
C17 C18 C19 C20 174.0(8) . .
N4 C18 C19 C24 -179.7(6) . .
C17 C18 C19 C24 -4.1(11) . .
C18 C19 C20 N5 2.3(10) . .
C24 C19 C20 N5 -179.6(5) . .
C18 C19 C20 C21 -179.3(7) . .
C24 C19 C20 C21 -1.1(9) . .
N5 C20 C21 C22 0.4(7) . .
C19 C20 C21 C22 -178.2(6) . .
C20 C21 C22 C23 -0.1(7) . .
C21 C22 C23 N5 -0.2(8) . .
C18 C19 C24 C25 112.8(7) . .
C20 C19 C24 C25 -65.6(8) . .
C18 C19 C24 C28 -66.7(7) . .
C20 C19 C24 C28 114.9(6) . .
C28 C24 C25 C26 0.8(10) . .
C19 C24 C25 C26 -178.8(6) . .
C24 C25 C26 N6 -0.9(12) . .
N6 C27 C28 C24 1.4(9) . .
C25 C24 C28 C27 -1.0(9) . .
C19 C24 C28 C27 178.5(5) . .
N7 C29 C30 C31 0.2(7) . .
C29 C30 C31 C32 -0.3(6) . .
C30 C31 C32 C33 174.4(6) . .
C30 C31 C32 N7 0.4(6) . .
N7 C32 C33 C34 0.9(10) . .
C31 C32 C33 C34 -172.3(6) . .
N7 C32 C33 C38 -176.9(5) . .
C31 C32 C33 C38 9.9(8) . .
C32 C33 C34 N8 -0.8(11) . .
C38 C33 C34 N8 177.0(6) . .
C32 C33 C34 C35 -177.0(7) . .
C38 C33 C34 C35 0.9(10) . .
C33 C34 C35 C36 179.7(8) . .
N8 C34 C35 C36 3.1(9) . .
C34 C35 C36 C37 -0.8(10) . .
C35 C36 C37 N8 -1.9(10) . .
C34 C33 C38 C42 -100.2(8) . .
C32 C33 C38 C42 77.9(8) . .
C34 C33 C38 C39 78.7(8) . .
C32 C33 C38 C39 -103.2(7) . .
C42 C38 C39 C40 2.4(10) . .
C33 C38 C39 C40 -176.5(6) . .
C38 C39 C40 N9 0.5(10) . .
C39 C38 C42 C41 -2.2(10) . .
C33 C38 C42 C41 176.7(6) . .
N9 C41 C42 C38 -1.1(11) . .
C2 C1 N1 C4 -5.1(8) . .
C2 C1 N1 Ga1 172.1(5) . .
C5 C4 N1 C1 -177.9(6) . .
C3 C4 N1 C1 2.5(6) . .
C5 C4 N1 Ga1 5.1(8) . .
C3 C4 N1 Ga1 -174.5(4) . .
N2 Ga1 N1 C1 173.2(5) . .
N4 Ga1 N1 C1 -8.0(5) . .
N8 Ga1 N1 C1 -161(4) . .
N7 Ga1 N1 C1 81.9(5) . .
N5 Ga1 N1 C1 -97.1(5) . .
N2 Ga1 N1 C4 -10.3(5) . .
N4 Ga1 N1 C4 168.5(5) . .
N8 Ga1 N1 C4 15(5) . .
N7 Ga1 N1 C4 -101.6(5) . .
N5 Ga1 N1 C4 79.4(5) . .
C8 C9 N2 C6 -3.7(7) . .
C8 C9 N2 Ga1 -174.6(4) . .
C5 C6 N2 C9 178.8(5) . .
C7 C6 N2 C9 2.8(6) . .
C5 C6 N2 Ga1 -10.4(7) . .
C7 C6 N2 Ga1 173.6(4) . .
N4 Ga1 N2 C9 84(10) . .
N8 Ga1 N2 C9 2.7(5) . .
N1 Ga1 N2 C9 -178.4(5) . .
N7 Ga1 N2 C9 -85.9(5) . .
N5 Ga1 N2 C9 93.6(5) . .
N4 Ga1 N2 C6 -85(10) . .
N8 Ga1 N2 C6 -166.2(4) . .
N1 Ga1 N2 C6 12.8(4) . .
N7 Ga1 N2 C6 105.3(4) . .
N5 Ga1 N2 C6 -75.2(4) . .
C14 C13 N3 C12 9.2(9) . .
C14 C13 N3 Ag1 -159.1(5) . .
C11 C12 N3 C13 -9.8(10) . .
C11 C12 N3 Ag1 157.5(6) . .
N9 Ag1 N3 C13 -53.3(6) 8_556 .
N6 Ag1 N3 C13 119.7(4) 3_545 .
N9 Ag1 N3 C12 139.6(5) 8_556 .
N6 Ag1 N3 C12 -47.4(6) 3_545 .
C16 C15 N4 C18 2.3(12) . .
C16 C15 N4 Ga1 -177.9(8) . .
C19 C18 N4 C15 177.9(8) . .
C17 C18 N4 C15 1.5(9) . .
C19 C18 N4 Ga1 -2.0(10) . .
C17 C18 N4 Ga1 -178.4(6) . .
N2 Ga1 N4 C15 -167(10) . .
N8 Ga1 N4 C15 -85.7(7) . .
N1 Ga1 N4 C15 95.4(7) . .
N7 Ga1 N4 C15 2.8(7) . .
N5 Ga1 N4 C15 -176.6(7) . .
N2 Ga1 N4 C18 13(10) . .
N8 Ga1 N4 C18 94.1(6) . .
N1 Ga1 N4 C18 -84.7(6) . .
N7 Ga1 N4 C18 -177.3(6) . .
N5 Ga1 N4 C18 3.2(6) . .
C22 C23 N5 C20 0.5(7) . .
C22 C23 N5 Ga1 178.1(4) . .
C19 C20 N5 C23 178.2(6) . .
C21 C20 N5 C23 -0.6(6) . .
C19 C20 N5 Ga1 0.6(8) . .
C21 C20 N5 Ga1 -178.2(4) . .
N2 Ga1 N5 C23 0.5(5) . .
N4 Ga1 N5 C23 -179.7(5) . .
N8 Ga1 N5 C23 89.9(5) . .
N1 Ga1 N5 C23 -87.9(5) . .
N7 Ga1 N5 C23 151(10) . .
N2 Ga1 N5 C20 177.6(5) . .
N4 Ga1 N5 C20 -2.6(5) . .
N8 Ga1 N5 C20 -93.0(5) . .
N1 Ga1 N5 C20 89.3(5) . .
N7 Ga1 N5 C20 -32(10) . .
C25 C26 N6 C27 1.2(11) . .
C25 C26 N6 Ag1 177.3(6) . 3_455
C28 C27 N6 C26 -1.5(9) . .
C28 C27 N6 Ag1 -177.8(5) . 3_455
C30 C29 N7 C32 0.0(6) . .
C30 C29 N7 Ga1 -177.1(4) . .
C33 C32 N7 C29 -174.6(5) . .
C31 C32 N7 C29 -0.2(6) . .
C33 C32 N7 Ga1 2.5(8) . .
C31 C32 N7 Ga1 176.9(4) . .
N2 Ga1 N7 C29 -98.2(4) . .
N4 Ga1 N7 C29 82.0(5) . .
N8 Ga1 N7 C29 172.5(5) . .
N1 Ga1 N7 C29 -9.8(4) . .
N5 Ga1 N7 C29 112(10) . .
N2 Ga1 N7 C32 85.2(4) . .
N4 Ga1 N7 C32 -94.6(5) . .
N8 Ga1 N7 C32 -4.1(5) . .
N1 Ga1 N7 C32 173.6(4) . .
N5 Ga1 N7 C32 -65(10) . .
C36 C37 N8 C34 3.8(9) . .
C36 C37 N8 Ga1 -174.5(6) . .
C33 C34 N8 C37 179.0(7) . .
C35 C34 N8 C37 -4.2(8) . .
C33 C34 N8 Ga1 -2.8(10) . .
C35 C34 N8 Ga1 174.0(5) . .
N2 Ga1 N8 C37 90.8(6) . .
N4 Ga1 N8 C37 -88.0(6) . .
N1 Ga1 N8 C37 65(5) . .
N7 Ga1 N8 C37 -177.8(6) . .
N5 Ga1 N8 C37 1.2(6) . .
N2 Ga1 N8 C34 -87.2(6) . .
N4 Ga1 N8 C34 94.1(6) . .
N1 Ga1 N8 C34 -113(4) . .
N7 Ga1 N8 C34 4.3(6) . .
N5 Ga1 N8 C34 -176.7(6) . .
C42 C41 N9 C40 4.0(11) . .
C42 C41 N9 Ag1 -175.4(6) . 8_455
C39 C40 N9 C41 -3.7(10) . .
C39 C40 N9 Ag1 175.7(5) . 8_455
O5 S1 C43 F2 178.6(13) . .
O2 S1 C43 F2 -124.7(13) . .
O1 S1 C43 F2 33.3(13) . .
O4 S1 C43 F2 -68.2(12) . .
O3 S1 C43 F2 135.0(13) . .
C44 S1 C43 F2 -51(3) . .
O5 S1 C43 F3 59.6(12) . .
O2 S1 C43 F3 116.3(12) . .
O1 S1 C43 F3 -85.7(9) . .
O4 S1 C43 F3 172.8(9) . .
O3 S1 C43 F3 16.0(9) . .
C44 S1 C43 F3 -170(4) . .
O5 S1 C43 F1 -56.0(16) . .
O2 S1 C43 F1 0.7(17) . .
O1 S1 C43 F1 158.7(12) . .
O4 S1 C43 F1 57.2(14) . .
O3 S1 C43 F1 -99.6(14) . .
C44 S1 C43 F1 74(4) . .
O5 S1 C44 F6 125(2) . .
O2 S1 C44 F6 -180(2) . .
O1 S1 C44 F6 -34(2) . .
O4 S1 C44 F6 -130(2) . .
O3 S1 C44 F6 73(2) . .
C43 S1 C44 F6 67(3) . .
O5 S1 C44 F4 -117.9(17) . .
O2 S1 C44 F4 -63.1(17) . .
O1 S1 C44 F4 82.9(15) . .
O4 S1 C44 F4 -13.6(13) . .
O3 S1 C44 F4 -170.1(14) . .
C43 S1 C44 F4 -176(4) . .
O5 S1 C44 F5 0(3) . .
O2 S1 C44 F5 55(2) . .
O1 S1 C44 F5 -158.8(17) . .
O4 S1 C44 F5 104.8(19) . .
O3 S1 C44 F5 -52(2) . .
C43 S1 C44 F5 -58(3) . .

loop_
_platon_squeeze_void_nr
_platon_squeeze_void_average_x
_platon_squeeze_void_average_y
_platon_squeeze_void_average_z
_platon_squeeze_void_volume
_platon_squeeze_void_count_electrons
1 -0.007 0.014 -0.003 5164.6 1385.4
